data_7113617
loop_
_publ_author_name
'Bian, Yongzhong'
'Wang, Rongming'
'Jiang, Jianzhuang'
'Lee, Chi-Hang'
'Wang, Jinzhi'
'Ng, Dennis K. P.'

_publ_section_title
;
 Synthesis, spectroscopic characterisation and structure of the first
 chiral heteroleptic bis(phthalocyaninato) rare earth complexes
;
_journal_coden_ASTM CHCOFS
_journal_issue 10
_journal_name_full
;
 Chemical Communications (Cambridge, United Kingdom)
;
_journal_page_first 1194
_journal_page_last 1195
_journal_paper_doi 10.1039/b301139a
_journal_year 2003
_chemical_formula_sum 'C85 H77 Cl3 N16 O6 Sm'
_chemical_formula_weight 1675.33
_space_group_IT_number 14
_symmetry_cell_setting monoclinic
_symmetry_space_group_name_Hall '-P 2yn'
_symmetry_space_group_name_H-M 'P 1 21/n 1'
_atom_sites_solution_hydrogens geom
_atom_sites_solution_primary direct
_atom_sites_solution_secondary difmap
_audit_creation_method SHELXL-97
_cell_angle_alpha 90.00
_cell_angle_beta 90.000(5)
_cell_angle_gamma 90.00
_cell_formula_units_Z 4
_cell_length_a 21.058(7)
_cell_length_b 17.615(6)
_cell_length_c 21.066(7)
_cell_measurement_temperature 293(2)
_cell_volume 7814(5)
_computing_molecular_graphics 'SIEMENS SHELXTL'
_computing_publication_material 'SIEMENS SHELXTL'
_computing_structure_refinement 'SHELXL-97 (Sheldrick, 1997)'
_computing_structure_solution 'SHELXS-97 (Sheldrick, 1990)'
_diffrn_ambient_temperature 293(2)
_diffrn_measured_fraction_theta_full 0.998
_diffrn_measured_fraction_theta_max 0.998
_diffrn_radiation_monochromator graphite
_diffrn_radiation_source 'fine-focus sealed tube'
_diffrn_radiation_type MoK\a
_diffrn_radiation_wavelength 0.71073
_diffrn_reflns_av_R_equivalents 0.0513
_diffrn_reflns_av_sigmaI/netI 0.0694
_diffrn_reflns_limit_h_max 25
_diffrn_reflns_limit_h_min -24
_diffrn_reflns_limit_k_max 20
_diffrn_reflns_limit_k_min -19
_diffrn_reflns_limit_l_max 25
_diffrn_reflns_limit_l_min -22
_diffrn_reflns_number 40268
_diffrn_reflns_theta_full 25.04
_diffrn_reflns_theta_max 25.04
_diffrn_reflns_theta_min 1.37
_exptl_absorpt_coefficient_mu 0.920
_exptl_absorpt_correction_T_max 0.7699
_exptl_absorpt_correction_T_min 0.6563
_exptl_absorpt_correction_type 'SEMI-EMPIRICAL FROM EQUIVALENTS'
_exptl_crystal_density_diffrn 1.424
_exptl_crystal_density_method 'not measured'
_exptl_crystal_F_000 3440
_exptl_crystal_size_max 0.50
_exptl_crystal_size_mid 0.40
_exptl_crystal_size_min 0.30
_refine_diff_density_max 3.440
_refine_diff_density_min -3.499
_refine_diff_density_rms 0.155
_refine_ls_extinction_method none
_refine_ls_goodness_of_fit_ref 1.085
_refine_ls_hydrogen_treatment mixed
_refine_ls_matrix_type full
_refine_ls_number_parameters 1018
_refine_ls_number_reflns 13761
_refine_ls_number_restraints 0
_refine_ls_restrained_S_all 1.085
_refine_ls_R_factor_all 0.1430
_refine_ls_R_factor_gt 0.1056
_refine_ls_shift/su_max 0.150
_refine_ls_shift/su_mean 0.003
_refine_ls_structure_factor_coef Fsqd
_refine_ls_weighting_details 'calc w=1/[\s^2^(Fo^2^)+(0.1015P)^2^+138.5656P] where P=(Fo^2^+2Fc^2^)/3'
_refine_ls_weighting_scheme calc
_refine_ls_wR_factor_gt 0.2931
_refine_ls_wR_factor_ref 0.3165
_reflns_number_gt 9050
_reflns_number_total 13761
_reflns_threshold_expression >2sigma(I)
_cod_duplicate_entry 7103643
_cod_data_source_file b301139a.txt
_cod_data_source_block Sm(Pc)[Pc(OC5H11)4]
_cod_depositor_comments
;
The following automatic conversions were performed:

'_symmetry_cell_setting' value 'MONOCLINIC' changed to 'monoclinic'
according to
/usr/data/users/saulius/automatic-downloads/retrospective/RSC/lib/dictionaries/cif_core.dic
dictionary named 'cif_core.dic' version 2.4.2 from 2011-04-26.

Automatic conversion script
Id: cif_fix_values 2281 2013-09-26 08:29:07Z andrius 
;
_cod_original_cell_volume 7815(5)
_cod_original_sg_symbol_H-M P2(1)/n
_cod_database_code 7113617

loop_
_symmetry_equiv_pos_as_xyz
'x, y, z'
'-x+1/2, y+1/2, -z+1/2'
'-x, -y, -z'
'x-1/2, -y-1/2, z-1/2'

loop_
_atom_site_label
_atom_site_type_symbol
_atom_site_fract_x
_atom_site_fract_y
_atom_site_fract_z
_atom_site_U_iso_or_equiv
_atom_site_adp_type
_atom_site_occupancy
_atom_site_symmetry_multiplicity
_atom_site_calc_flag
_atom_site_refinement_flags
_atom_site_disorder_assembly
_atom_site_disorder_group
Sm1 Sm 0.473830(0) 0.305850(0) 0.615860(0) 0.04174(0) Uani 1 1 d . . .
N1 N 0.528470(7) 0.220360(9) 0.541490(7) 0.05554(5) Uani 1 1 d . . .
N2 N 0.455770(8) 0.216180(10) 0.455440(8) 0.06369(6) Uani 1 1 d . . .
N3 N 0.396570(7) 0.231160(9) 0.553390(7) 0.05422(5) Uani 1 1 d . . .
N4 N 0.309100(8) 0.227460(10) 0.626060(8) 0.06604(6) Uani 1 1 d . . .
N5 N 0.407280(7) 0.226270(9) 0.685890(7) 0.05489(5) Uani 1 1 d . . .
N6 N 0.479490(8) 0.202200(10) 0.772610(8) 0.06490(6) Uani 1 1 d . . .
N7 N 0.540570(7) 0.214230(9) 0.674840(7) 0.05346(5) Uani 1 1 d . . .
N8 N 0.626060(8) 0.196530(9) 0.602160(8) 0.06068(5) Uani 1 1 d . . .
N9 N 0.490690(7) 0.378720(8) 0.712850(6) 0.04819(4) Uani 1 1 d . . .
N10 N 0.380810(8) 0.400800(10) 0.745720(8) 0.06511(6) Uani 1 1 d . . .
N11 N 0.385410(7) 0.393960(8) 0.630600(7) 0.04890(4) Uani 1 1 d . . .
N12 N 0.352390(6) 0.409010(8) 0.520160(7) 0.04918(4) Uani 1 1 d . . .
N13 N 0.466390(7) 0.392130(8) 0.525090(7) 0.04718(4) Uani 1 1 d . . .
N14 N 0.575770(7) 0.398090(8) 0.492550(7) 0.05076(5) Uani 1 1 d . . .
N15 N 0.571980(6) 0.377880(8) 0.605950(6) 0.04543(4) Uani 1 1 d . . .
N16 N 0.606820(7) 0.381540(9) 0.716880(7) 0.05423(5) Uani 1 1 d . . .
O1 O 0.729220(8) 0.165800(13) 0.508190(8) 0.11410(8) Uani 1 1 d . . .
O2 O 0.360600(9) 0.207829(14) 0.351040(8) 0.12112(9) Uani 1 1 d . . .
O3 O 0.203310(7) 0.209510(11) 0.717700(8) 0.09964(7) Uani 1 1 d . . .
O4 O 0.571270(8) 0.160890(12) 0.875330(7) 0.10044(7) Uani 1 1 d . . .
O5 O 0.294110(10) 0.304790(12) 0.333590(10) 0.11531(8) Uani 1 1 d . . .
C1 C 0.594360(9) 0.204190(11) 0.548060(10) 0.05943(6) Uani 1 1 d . . .
C2 C 0.620620(10) 0.189790(13) 0.484560(10) 0.06823(7) Uani 1 1 d . . .
C3 C 0.680340(11) 0.168870(15) 0.461250(11) 0.07832(8) Uani 1 1 d . . .
C4 C 0.688080(14) 0.157710(18) 0.397980(13) 0.10569(11) Uani 1 1 d . . .
H4B H 0.7279 0.1446 0.3824 0.127 Uiso 1 1 calc R . .
C5 C 0.636670(12) 0.165740(18) 0.355470(11) 0.10033(10) Uani 1 1 d . . .
H5A H 0.6431 0.1577 0.3123 0.120 Uiso 1 1 calc R . .
C6 C 0.577760(12) 0.185110(16) 0.376710(12) 0.08978(10) Uani 1 1 d . . .
H6B H 0.5439 0.1907 0.3487 0.108 Uiso 1 1 calc R . .
C7 C 0.569760(10) 0.196260(12) 0.441700(9) 0.06224(6) Uani 1 1 d . . .
C8 C 0.513200(10) 0.212500(11) 0.479500(9) 0.05882(6) Uani 1 1 d . . .
C9 C 0.402160(10) 0.222120(11) 0.487820(9) 0.06344(6) Uani 1 1 d . . .
C10 C 0.340860(11) 0.214460(13) 0.459410(10) 0.07449(7) Uani 1 1 d . . .
C11 C 0.316210(12) 0.209080(16) 0.396950(12) 0.08861(9) Uani 1 1 d . . .
C12 C 0.248930(12) 0.205940(18) 0.390340(12) 0.10564(11) Uani 1 1 d . . .
H12B H 0.2319 0.1990 0.3500 0.127 Uiso 1 1 calc R . .
C13 C 0.208760(13) 0.212660(18) 0.440300(12) 0.10047(11) Uani 1 1 d . . .
H13A H 0.1653 0.2151 0.4330 0.121 Uiso 1 1 calc R . .
C14 C 0.230500(12) 0.215890(17) 0.499980(13) 0.09894(10) Uani 1 1 d . . .
H14 H 0.2034 0.2149 0.5349 0.119 Uiso 1 1 calc R . .
C15 C 0.296550(9) 0.220810(13) 0.506530(11) 0.07576(7) Uani 1 1 d . . .
C16 C 0.334980(9) 0.226850(12) 0.569700(10) 0.06002(6) Uani 1 1 d . . .
C17 C 0.341520(9) 0.221780(10) 0.680470(8) 0.05235(6) Uani 1 1 d . . .
C18 C 0.314900(11) 0.209340(14) 0.740970(12) 0.08040(8) Uani 1 1 d . . .
C19 C 0.250640(10) 0.196490(15) 0.760790(10) 0.07606(8) Uani 1 1 d . . .
C20 C 0.242270(12) 0.179110(18) 0.824170(12) 0.10152(11) Uani 1 1 d . . .
H20A H 0.2012 0.1707 0.8389 0.122 Uiso 1 1 calc R . .
C21 C 0.291960(12) 0.173600(19) 0.866690(12) 0.10666(11) Uani 1 1 d . . .
H21A H 0.2837 0.1650 0.9095 0.128 Uiso 1 1 calc R . .
C22 C 0.354020(12) 0.180830(18) 0.845780(12) 0.10224(11) Uani 1 1 d . . .
H22A H 0.3884 0.1729 0.8727 0.123 Uiso 1 1 calc R . .
C23 C 0.361980(9) 0.200410(13) 0.782780(9) 0.06447(7) Uani 1 1 d . . .
C24 C 0.424660(10) 0.211750(11) 0.747330(9) 0.05851(6) Uani 1 1 d . . .
C25 C 0.534060(8) 0.200970(11) 0.741870(9) 0.05397(6) Uani 1 1 d . . .
C26 C 0.596000(10) 0.178750(13) 0.765260(11) 0.07403(8) Uani 1 1 d . . .
C27 C 0.613740(11) 0.158090(16) 0.827130(10) 0.08200(9) Uani 1 1 d . . .
C28 C 0.677700(12) 0.132180(19) 0.833750(14) 0.10638(11) Uani 1 1 d . . .
H28A H 0.6917 0.1133 0.8725 0.128 Uiso 1 1 calc R . .
C29 C 0.719290(12) 0.13514(2) 0.782050(12) 0.11920(12) Uani 1 1 d . . .
H29A H 0.7618 0.1233 0.7888 0.143 Uiso 1 1 calc R . .
C30 C 0.700840(13) 0.15416(2) 0.723330(14) 0.11063(12) Uani 1 1 d . . .
H30A H 0.7284 0.1513 0.6889 0.133 Uiso 1 1 calc R . .
C31 C 0.637220(8) 0.178790(13) 0.716370(9) 0.06077(6) Uani 1 1 d . . .
C32 C 0.601180(9) 0.198630(11) 0.659270(9) 0.06045(6) Uani 1 1 d . . .
C33 C 0.788750(13) 0.126260(19) 0.497511(15) 0.12832(12) Uani 1 1 d . . .
H33A H 0.8136 0.1478 0.4626 0.154 Uiso 1 1 calc R . .
C34 C 0.77256(2) 0.04280(3) 0.48784(2) 0.2359(3) Uani 1 1 d . . .
H34A H 0.7393 0.0372 0.4564 0.283 Uiso 1 1 calc R . .
H34B H 0.8096 0.0148 0.4737 0.283 Uiso 1 1 calc R . .
C35 C 0.75056(3) 0.01426(2) 0.55122(2) 0.2161(3) Uani 1 1 d . . .
H35A H 0.7406 -0.0388 0.5481 0.324 Uiso 1 1 calc R . .
H35B H 0.7134 0.0418 0.5641 0.324 Uiso 1 1 calc R . .
H35C H 0.7836 0.0215 0.5820 0.324 Uiso 1 1 calc R . .
C36 C 0.822930(19) 0.12857(4) 0.56019(2) 0.3001(3) Uani 1 1 d . . .
H36A H 0.7926 0.1264 0.5948 0.360 Uiso 1 1 calc R . .
H36B H 0.8514 0.0855 0.5638 0.360 Uiso 1 1 calc R . .
C37 C 0.859609(15) 0.20046(2) 0.56332(2) 0.17581(17) Uani 1 1 d . . .
H37A H 0.8821 0.2029 0.6029 0.264 Uiso 1 1 calc R . .
H37B H 0.8310 0.2428 0.5603 0.264 Uiso 1 1 calc R . .
H37C H 0.8894 0.2022 0.5288 0.264 Uiso 1 1 calc R . .
C38 C 0.358197(17) 0.15813(2) 0.288610(13) 0.15260(15) Uani 1 1 d . . .
H38A H 0.3163 0.1458 0.2713 0.183 Uiso 1 1 calc R . .
C39 C 0.40038(4) 0.09024(4) 0.31317(4) 0.4728(5) Uani 1 1 d . . .
H39A H 0.4405 0.0886 0.2906 0.567 Uiso 1 1 calc R . .
H39B H 0.4088 0.0954 0.3582 0.567 Uiso 1 1 calc R . .
C41 C 0.40671(3) 0.19531(4) 0.243420(19) 0.2823(4) Uani 1 1 d . . .
H41A H 0.4451 0.2087 0.2663 0.339 Uiso 1 1 calc R . .
H41B H 0.4178 0.1607 0.2094 0.339 Uiso 1 1 calc R . .
C42 C 0.37575(3) 0.26442(3) 0.21739(3) 0.2851(3) Uani 1 1 d . . .
H42A H 0.4049 0.2905 0.1900 0.428 Uiso 1 1 calc R . .
H42B H 0.3636 0.2973 0.2517 0.428 Uiso 1 1 calc R . .
H42C H 0.3387 0.2501 0.1937 0.428 Uiso 1 1 calc R . .
C43 C 0.143260(12) 0.173441(18) 0.722351(15) 0.10394(11) Uani 1 1 d . . .
H43A H 0.1278 0.1832 0.7655 0.125 Uiso 1 1 calc R . .
C44 C 0.149381(15) 0.08829(2) 0.716190(16) 0.12610(14) Uani 1 1 d . . .
H44A H 0.1716 0.0681 0.7528 0.151 Uiso 1 1 calc R . .
H44B H 0.1075 0.0655 0.7147 0.151 Uiso 1 1 calc R . .
C45 C 0.18521(2) 0.06883(2) 0.65694(3) 0.2307(3) Uani 1 1 d . . .
H45A H 0.1902 0.0148 0.6541 0.346 Uiso 1 1 calc R . .
H45B H 0.2263 0.0924 0.6581 0.346 Uiso 1 1 calc R . .
H45C H 0.1621 0.0868 0.6206 0.346 Uiso 1 1 calc R . .
C46 C 0.105540(11) 0.218489(14) 0.681260(12) 0.08143(8) Uani 1 1 d . . .
H46A H 0.1126 0.2058 0.6390 0.098 Uiso 1 1 calc R . .
C47 C 0.06708(4) 0.26837(6) 0.685721(18) 0.5324(7) Uani 1 1 d . . .
H47A H 0.0511 0.2809 0.6443 0.799 Uiso 1 1 calc R . .
H47B H 0.0866 0.3123 0.7042 0.799 Uiso 1 1 calc R . .
H47C H 0.0326 0.2518 0.7122 0.799 Uiso 1 1 calc R . .
C48 C 0.575370(14) 0.11399(2) 0.929290(13) 0.13449(14) Uani 1 1 d . . .
H48A H 0.6175 0.1180 0.9487 0.161 Uiso 1 1 calc R . .
C49 C 0.52502(3) 0.14029(4) 0.974870(19) 0.3080(3) Uani 1 1 d . . .
H49A H 0.5235 0.1071 1.0116 0.370 Uiso 1 1 calc R . .
H49B H 0.4837 0.1399 0.9545 0.370 Uiso 1 1 calc R . .
C51 C 0.56121(4) 0.03303(3) 0.91200(2) 0.5720(4) Uani 1 1 d . . .
H51A H 0.5554 0.0029 0.9501 0.686 Uiso 1 1 calc R . .
H51B H 0.5962 0.0117 0.8879 0.686 Uiso 1 1 calc R . .
C52 C 0.50142(2) 0.03250(3) 0.87279(3) 0.3191(4) Uani 1 1 d . . .
H52A H 0.4912 -0.0188 0.8611 0.479 Uiso 1 1 calc R . .
H52B H 0.5078 0.0623 0.8351 0.479 Uiso 1 1 calc R . .
H52C H 0.4672 0.0537 0.8971 0.479 Uiso 1 1 calc R . .
C53 C 0.547680(9) 0.383920(10) 0.742130(8) 0.05065(5) Uani 1 1 d . . .
C54 C 0.536800(11) 0.397800(12) 0.810820(9) 0.06724(7) Uani 1 1 d . . .
C55 C 0.579210(12) 0.411370(15) 0.859720(10) 0.08335(9) Uani 1 1 d . . .
H55A H 0.6230 0.4113 0.8543 0.100 Uiso 1 1 calc R . .
C56 C 0.548760(15) 0.42575(2) 0.920130(11) 0.12858(14) Uani 1 1 d . . .
H56A H 0.5748 0.4324 0.9554 0.154 Uiso 1 1 calc R . .
C57 C 0.488060(14) 0.43005(2) 0.928720(12) 0.14091(15) Uani 1 1 d . . .
H57A H 0.4715 0.4425 0.9683 0.169 Uiso 1 1 calc R . .
C58 C 0.448790(14) 0.415940(18) 0.878430(10) 0.10526(11) Uani 1 1 d . . .
H58A H 0.4051 0.4154 0.8846 0.126 Uiso 1 1 calc R . .
C59 C 0.473060(9) 0.402600(12) 0.818890(9) 0.06022(6) Uani 1 1 d . . .
C60 C 0.443300(9) 0.393280(11) 0.756110(8) 0.05573(6) Uani 1 1 d . . .
C61 C 0.354350(9) 0.402930(11) 0.686350(9) 0.05593(6) Uani 1 1 d . . .
C62 C 0.288380(9) 0.421360(13) 0.675070(11) 0.06746(7) Uani 1 1 d . . .
C63 C 0.237070(10) 0.437280(15) 0.716110(13) 0.08994(9) Uani 1 1 d . . .
H63A H 0.2423 0.4369 0.7599 0.108 Uiso 1 1 calc R . .
C64 C 0.181310(11) 0.452720(19) 0.690270(14) 0.11023(12) Uani 1 1 d . . .
H64A H 0.1476 0.4649 0.7169 0.132 Uiso 1 1 calc R . .
C65 C 0.170590(12) 0.451530(19) 0.623820(14) 0.11340(12) Uani 1 1 d . . .
H65A H 0.1302 0.4606 0.6076 0.136 Uiso 1 1 calc R . .
C66 C 0.221300(10) 0.436640(15) 0.583050(12) 0.08449(9) Uani 1 1 d . . .
H66A H 0.2163 0.4359 0.5392 0.101 Uiso 1 1 calc R . .
C67 C 0.279960(9) 0.422850(12) 0.611860(10) 0.06031(6) Uani 1 1 d . . .
C68 C 0.342110(8) 0.407170(10) 0.583270(9) 0.05300(6) Uani 1 1 d . . .
C69 C 0.409220(8) 0.404230(9) 0.494400(8) 0.04509(5) Uani 1 1 d . . .
C70 C 0.420230(8) 0.415590(10) 0.427780(8) 0.04794(5) Uani 1 1 d . . .
C71 C 0.380040(10) 0.428320(12) 0.375550(9) 0.06540(7) Uani 1 1 d . . .
H71A H 0.3362 0.4301 0.3806 0.078 Uiso 1 1 calc R . .
C72 C 0.406960(12) 0.437920(13) 0.317410(10) 0.08114(8) Uani 1 1 d . . .
H72A H 0.3811 0.4464 0.2823 0.097 Uiso 1 1 calc R . .
C73 C 0.474000(11) 0.435130(13) 0.309430(10) 0.07047(7) Uani 1 1 d . . .
H73A H 0.4911 0.4394 0.2689 0.085 Uiso 1 1 calc R . .
C74 C 0.513560(10) 0.426410(12) 0.359680(9) 0.06226(7) Uani 1 1 d . . .
H74A H 0.5574 0.4284 0.3548 0.075 Uiso 1 1 calc R . .
C75 C 0.485970(9) 0.414370(11) 0.418910(8) 0.05365(6) Uani 1 1 d . . .
C76 C 0.513440(8) 0.398690(10) 0.481880(8) 0.04499(5) Uani 1 1 d . . .
C77 C 0.601060(8) 0.391830(10) 0.549390(8) 0.04696(5) Uani 1 1 d . . .
C78 C 0.670010(8) 0.400460(11) 0.560330(9) 0.05099(6) Uani 1 1 d . . .
C79 C 0.720790(10) 0.414210(13) 0.520660(11) 0.07222(7) Uani 1 1 d . . .
H79A H 0.7155 0.4178 0.4769 0.087 Uiso 1 1 calc R . .
C80 C 0.779710(9) 0.422400(16) 0.548190(12) 0.09221(9) Uani 1 1 d . . .
H80A H 0.8147 0.4315 0.5223 0.111 Uiso 1 1 calc R . .
C81 C 0.788570(11) 0.417500(17) 0.613140(14) 0.10834(11) Uani 1 1 d . . .
H81A H 0.8290 0.4244 0.6299 0.130 Uiso 1 1 calc R . .
C82 C 0.738760(10) 0.402710(17) 0.653330(13) 0.09468(10) Uani 1 1 d . . .
H82A H 0.7446 0.3991 0.6970 0.114 Uiso 1 1 calc R . .
C83 C 0.679050(8) 0.393280(11) 0.625830(9) 0.05497(6) Uani 1 1 d . . .
C84 C 0.616120(8) 0.382600(10) 0.654180(8) 0.04965(5) Uani 1 1 d . . .
C85 C -0.54725(2) 0.06745(2) 0.616499(14) 0.15986(17) Uani 1 1 d . . .
Cl1 Cl -0.490261(16) 0.017311(14) 0.57999(2) 0.3240(2) Uani 0.60 1 d P A 1
Cl2 Cl -0.549059(15) 0.025650(11) 0.690260(10) 0.23113(13) Uani 0.60 1 d P A 1
Cl1' Cl -0.54885(5) 0.02951(3) 0.561710(19) 0.6362(6) Uani 0.40 1 d P A 2
Cl2' Cl -0.61894(3) 0.04502(2) 0.67450(2) 1.1923(2) Uani 0.40 1 d P A 2
Cl3 Cl -0.614879(12) 0.033690(11) 0.58290(2) 0.5948(2) Uani 1 1 d . A .
C40 C 0.36302(3) 0.02124(5) 0.30056(4) 0.4324(6) Uani 1 1 d . . .
H40A H 0.3869 -0.0226 0.3133 0.649 Uiso 1 1 calc R . .
H40B H 0.3537 0.0181 0.2560 0.649 Uiso 1 1 calc R . .
H40C H 0.3240 0.0232 0.3241 0.649 Uiso 1 1 calc R . .
C50 C 0.54244(2) 0.22036(5) 0.99489(3) 0.4055(4) Uani 1 1 d . . .
H50A H 0.5101 0.2401 1.0224 0.608 Uiso 1 1 calc R . .
H50B H 0.5460 0.2520 0.9580 0.608 Uiso 1 1 calc R . .
H50C H 0.5823 0.2196 1.0170 0.608 Uiso 1 1 calc R . .
O6 O 0.39839(2) 0.30218(2) 0.87607(2) 0.2487(2) Uani 1 1 d . . .

loop_
_atom_site_aniso_label
_atom_site_aniso_U_11
_atom_site_aniso_U_22
_atom_site_aniso_U_33
_atom_site_aniso_U_23
_atom_site_aniso_U_13
_atom_site_aniso_U_12
Sm1 0.04178(0) 0.04315(0) 0.04030(0) 0.00125(0) -0.00230(0) -0.00128(0)
N1 0.06236(9) 0.05617(9) 0.04809(8) -0.00892(7) -0.00038(7) 0.00139(8)
N2 0.06661(10) 0.07127(10) 0.05318(9) -0.00883(8) -0.00034(8) -0.00696(9)
N3 0.04633(8) 0.04839(8) 0.06794(9) -0.00260(8) -0.00836(7) -0.01269(7)
N4 0.05846(9) 0.06352(10) 0.07614(10) 0.00889(9) -0.01165(8) -0.01446(8)
N5 0.05616(8) 0.05375(8) 0.05477(8) 0.00050(7) 0.00463(7) -0.00653(7)
N6 0.06310(9) 0.06928(10) 0.06231(9) 0.02066(8) 0.00429(8) 0.00331(8)
N7 0.04926(8) 0.06210(9) 0.04901(8) 0.00882(7) -0.00500(7) 0.00050(7)
N8 0.06545(9) 0.05768(9) 0.05891(9) -0.00473(8) -0.00286(8) 0.02187(8)
N9 0.05327(8) 0.04779(8) 0.04351(7) -0.00203(7) -0.00718(7) -0.00469(7)
N10 0.05586(9) 0.07668(11) 0.06279(9) -0.00558(9) 0.01052(8) 0.00845(8)
N11 0.04307(7) 0.05274(8) 0.05089(8) 0.00339(7) -0.00101(6) -0.00104(7)
N12 0.04186(7) 0.05275(8) 0.05294(8) 0.00762(7) -0.00966(6) -0.00121(7)
N13 0.04605(7) 0.04489(8) 0.05061(8) 0.00741(7) -0.00470(6) -0.00320(6)
N14 0.05468(8) 0.05296(8) 0.04464(7) 0.00750(7) 0.00417(7) -0.00721(7)
N15 0.04228(7) 0.05496(8) 0.03904(7) 0.00431(7) -0.00317(6) -0.00183(7)
N16 0.05300(8) 0.06162(9) 0.04807(8) -0.00074(7) -0.01675(7) -0.00988(7)
O1 0.08105(10) 0.17823(17) 0.08302(11) -0.03320(12) -0.00528(9) 0.03827(11)
O2 0.09355(12) 0.1964(2) 0.07342(10) -0.02890(12) -0.00700(10) -0.02190(13)
O3 0.05394(8) 0.14640(15) 0.09859(11) 0.04198(10) 0.00751(8) -0.01321(9)
O4 0.08299(10) 0.14862(15) 0.06971(9) 0.03301(10) -0.00860(8) 0.00597(11)
O5 0.11054(14) 0.11688(15) 0.11851(14) -0.00886(12) -0.01737(12) 0.00091(12)
C1 0.05740(10) 0.05353(11) 0.06735(11) -0.00149(9) 0.01705(9) 0.01135(9)
C2 0.06662(12) 0.08341(14) 0.05466(11) -0.01248(11) 0.00540(10) 0.01074(11)
C3 0.07273(13) 0.09911(17) 0.06312(12) -0.00490(13) 0.00380(11) 0.00245(13)
C4 0.10560(19) 0.1200(2) 0.09144(17) -0.03279(16) 0.01272(15) 0.01510(17)
C5 0.08903(16) 0.1544(2) 0.05758(12) -0.02971(14) 0.01224(12) 0.01846(17)
C6 0.07903(15) 0.1183(2) 0.07203(14) -0.00973(15) -0.00425(12) 0.00180(15)
C7 0.07493(12) 0.06365(11) 0.04815(9) -0.00917(9) 0.01707(9) 0.01073(10)
C8 0.07135(12) 0.05195(11) 0.05316(10) -0.00396(9) 0.00422(9) -0.00789(9)
C9 0.07806(12) 0.05195(10) 0.06032(11) -0.01515(9) -0.02192(10) -0.00842(10)
C10 0.08060(13) 0.08915(14) 0.05372(11) -0.00944(11) 0.00009(10) -0.03391(11)
C11 0.07730(14) 0.1168(2) 0.07178(14) -0.00418(14) -0.02025(12) -0.01827(14)
C12 0.09758(16) 0.1438(2) 0.07553(14) 0.00996(15) -0.04678(11) -0.02554(16)
C13 0.08235(15) 0.1349(2) 0.08417(16) 0.00292(16) -0.03065(13) 0.00123(16)
C14 0.07508(14) 0.1183(2) 0.10339(18) 0.01146(16) -0.03122(13) -0.01503(15)
C15 0.05911(10) 0.06702(12) 0.10114(14) 0.01844(11) -0.04450(9) -0.01496(10)
C16 0.05520(10) 0.05638(11) 0.06849(12) -0.00140(10) -0.00393(9) -0.00947(9)
C17 0.06293(10) 0.04478(9) 0.04935(9) 0.00204(8) 0.01540(8) -0.00956(8)
C18 0.07432(14) 0.08471(15) 0.08218(14) 0.01902(12) -0.00584(12) -0.01063(12)
C19 0.04730(10) 0.11588(18) 0.06500(12) 0.02339(12) 0.00628(9) -0.00259(12)
C20 0.06901(14) 0.1634(3) 0.07212(14) 0.01837(17) 0.00314(12) -0.00815(17)
C21 0.07681(15) 0.1693(3) 0.07392(14) 0.03099(16) 0.02047(12) 0.00779(17)
C22 0.07736(15) 0.1555(3) 0.07390(14) 0.02381(16) 0.01133(13) -0.00287(17)
C23 0.05704(11) 0.08623(14) 0.05015(10) 0.01437(10) -0.00510(9) -0.00748(11)
C24 0.07719(12) 0.04946(10) 0.04889(10) 0.01167(8) -0.00204(9) 0.00549(9)
C25 0.04514(9) 0.05698(10) 0.05980(10) 0.00689(9) -0.00671(8) 0.01645(8)
C26 0.06339(12) 0.08143(15) 0.07728(13) 0.00977(12) -0.01716(11) 0.01120(11)
C27 0.07571(14) 0.11702(18) 0.05328(11) 0.01460(13) -0.01265(11) -0.00229(14)
C28 0.07512(15) 0.1463(2) 0.09770(18) 0.02661(18) -0.00137(14) 0.01670(17)
C29 0.06663(13) 0.2090(3) 0.08197(15) 0.02725(18) -0.02321(12) 0.04502(16)
C30 0.08179(17) 0.1509(3) 0.09921(19) 0.0063(2) -0.00812(15) -0.00010(19)
C31 0.04141(9) 0.08708(14) 0.05383(10) 0.00133(10) -0.01166(8) 0.01080(9)
C32 0.05992(11) 0.06174(11) 0.05970(11) -0.00242(10) -0.00147(9) 0.01745(9)
C33 0.10838(16) 0.1452(2) 0.1313(2) 0.00975(19) 0.06704(14) 0.04868(16)
C34 0.1787(4) 0.3080(6) 0.2209(5) -0.0842(4) 0.0120(4) 0.0737(4)
C35 0.3157(6) 0.1189(3) 0.2136(5) 0.0288(3) 0.0293(5) 0.0356(4)
C36 0.1942(3) 0.3016(6) 0.4044(5) -0.1213(5) -0.2197(2) 0.0926(3)
C37 0.1205(2) 0.1595(3) 0.2474(3) -0.0577(3) 0.10288(19) -0.0077(2)
C38 0.1799(3) 0.1933(3) 0.08457(15) -0.0169(2) -0.08185(14) 0.0046(3)
C39 0.4523(8) 0.3968(7) 0.5693(12) -0.2163(8) -0.2152(8) 0.2963(5)
C41 0.2670(6) 0.4969(11) 0.0829(3) 0.0314(4) -0.0183(3) 0.0735(6)
C42 0.2973(6) 0.2690(5) 0.2889(5) -0.1438(4) -0.1026(5) 0.1384(4)
C43 0.06520(14) 0.1261(2) 0.1205(2) 0.00693(19) -0.00764(15) -0.00239(15)
C44 0.1053(2) 0.1268(3) 0.1461(3) 0.0085(2) -0.0177(2) -0.0115(2)
C45 0.2000(4) 0.0918(2) 0.4003(7) 0.0533(4) 0.0230(5) -0.0253(3)
C46 0.07406(14) 0.09073(16) 0.07949(14) -0.00540(13) -0.01344(12) -0.00572(13)
C47 0.6454(12) 0.9148(17) 0.03704(18) -0.0484(5) 0.0605(4) 0.3069(11)
C48 0.08263(17) 0.2225(3) 0.09829(18) 0.0613(2) -0.01530(15) 0.0170(2)
C49 0.2796(6) 0.4924(7) 0.1521(2) 0.1994(3) 0.0455(3) -0.0287(5)
C51 1.0555(9) 0.4099(4) 0.2506(4) 0.2408(3) 0.3669(5) 0.5388(4)
C52 0.1320(3) 0.2596(5) 0.5657(9) 0.1928(5) -0.0834(5) -0.0607(4)
C53 0.05590(10) 0.05148(10) 0.04457(9) 0.00493(8) -0.00811(8) -0.01085(8)
C54 0.09278(14) 0.06933(13) 0.03960(9) -0.00084(9) -0.01147(10) -0.00096(12)
C55 0.08006(14) 0.11411(19) 0.05588(12) -0.00121(13) -0.01379(11) -0.01079(14)
C56 0.1448(2) 0.2059(3) 0.03512(11) -0.01641(17) -0.02699(13) 0.0114(2)
C57 0.09565(19) 0.2691(4) 0.05799(13) -0.05559(18) -0.00390(14) 0.0157(2)
C58 0.10675(18) 0.1650(3) 0.04404(11) -0.02983(14) -0.01255(12) 0.00360(19)
C59 0.06056(11) 0.07156(12) 0.04853(10) -0.00831(10) -0.00035(9) -0.00462(10)
C60 0.07601(12) 0.05097(10) 0.04020(9) -0.00924(8) 0.01554(8) -0.00258(9)
C61 0.05120(10) 0.06147(11) 0.05511(10) -0.00226(9) 0.00814(8) 0.01172(9)
C62 0.05022(10) 0.06659(12) 0.08557(14) -0.00020(12) 0.00716(10) -0.00090(10)
C63 0.05835(11) 0.10883(18) 0.10263(16) -0.00442(15) 0.03144(11) 0.01752(13)
C64 0.05937(13) 0.1449(3) 0.1265(2) -0.0008(2) 0.02819(14) 0.01357(16)
C65 0.05929(13) 0.1614(3) 0.1195(2) 0.0234(2) 0.01149(14) 0.03065(16)
C66 0.04883(11) 0.11424(18) 0.09040(15) 0.03387(14) 0.00665(11) 0.01191(12)
C67 0.04707(9) 0.06320(11) 0.07066(12) 0.01618(10) 0.00581(9) 0.00365(9)
C68 0.04109(9) 0.04923(10) 0.06869(11) 0.01141(9) -0.00191(8) 0.00682(8)
C69 0.04867(9) 0.03924(8) 0.04736(9) 0.01297(7) -0.01043(7) -0.00284(7)
C70 0.05609(9) 0.04230(9) 0.04543(9) 0.00285(8) -0.01364(8) 0.00528(8)
C71 0.07215(12) 0.06469(12) 0.05935(11) 0.00774(10) -0.01091(10) -0.00121(11)
C72 0.12401(18) 0.07159(14) 0.04781(10) 0.00644(10) -0.02586(11) 0.01015(13)
C73 0.09040(14) 0.07113(13) 0.04989(11) 0.00399(10) -0.00737(11) -0.00065(12)
C74 0.07527(12) 0.06655(12) 0.04495(9) 0.00427(9) -0.00135(9) -0.00995(11)
C75 0.06753(11) 0.05279(10) 0.04062(9) 0.00166(8) -0.00556(8) -0.01250(9)
C76 0.04651(9) 0.04479(9) 0.04367(9) 0.00911(8) -0.00318(7) -0.00437(8)
C77 0.03812(8) 0.05551(10) 0.04725(9) -0.00443(8) 0.00353(7) -0.00205(8)
C78 0.03956(8) 0.05386(10) 0.05956(10) 0.00295(9) 0.01160(8) -0.00440(8)
C79 0.05791(11) 0.07832(14) 0.08042(14) 0.01248(12) 0.00734(11) 0.00685(11)
C80 0.03476(9) 0.12707(19) 0.11479(17) 0.04814(15) 0.01016(11) -0.00559(12)
C81 0.05282(12) 0.1336(2) 0.1386(2) 0.05420(17) -0.01790(14) -0.00844(14)
C82 0.04289(10) 0.1378(2) 0.10335(16) 0.03009(16) -0.02294(11) -0.00774(13)
C83 0.04308(9) 0.06243(11) 0.05940(10) 0.01069(9) -0.01086(8) -0.00887(8)
C84 0.04493(9) 0.04975(9) 0.05426(10) 0.00862(8) -0.00781(8) -0.00534(8)
C85 0.2532(4) 0.1506(3) 0.07577(18) -0.02599(19) -0.0060(2) 0.0813(3)
Cl1 0.3085(3) 0.12780(16) 0.5358(5) 0.0260(3) 0.0863(4) 0.06602(18)
Cl2 0.4124(3) 0.10349(11) 0.17749(16) -0.03434(11) 0.07773(19) -0.02516(17)
Cl1' 1.5503(16) 0.1375(3) 0.2207(3) -0.0110(3) 0.3952(4) -0.0286(6)
Cl2' 2.0000(4) 0.1105(2) 1.4665(3) 0.1341(2) 1.6374(2) 0.1655(3)
Cl3 0.4564(2) 0.13812(13) 1.1899(6) 0.0320(3) -0.4165(3) -0.06833(15)
C40 0.1756(4) 0.6169(12) 0.5046(11) -0.1780(9) -0.0638(5) -0.1446(5)
C50 0.2186(3) 0.4579(10) 0.5399(7) 0.2098(7) 0.2566(3) 0.1167(5)
O6 0.2781(4) 0.2244(4) 0.2436(4) -0.0150(3) -0.0107(3) 0.0153(3)

loop_
_atom_type_symbol
_atom_type_description
_atom_type_scat_dispersion_real
_atom_type_scat_dispersion_imag
_atom_type_scat_source
C C 0.0033 0.0016 'International Tables Vol C Tables 4.2.6.8 and 6.1.1.4'
H H 0.0000 0.0000 'International Tables Vol C Tables 4.2.6.8 and 6.1.1.4'
N N 0.0061 0.0033 'International Tables Vol C Tables 4.2.6.8 and 6.1.1.4'
O O 0.0106 0.0060 'International Tables Vol C Tables 4.2.6.8 and 6.1.1.4'
Sm Sm -0.1638 3.4418 'International Tables Vol C Tables 4.2.6.8 and 6.1.1.4'
Cl Cl 0.1484 0.1585 'International Tables Vol C Tables 4.2.6.8 and 6.1.1.4'

loop_
_geom_angle_atom_site_label_1
_geom_angle_atom_site_label_2
_geom_angle_atom_site_label_3
_geom_angle
N15 Sm1 N9 70.968(12)
N15 Sm1 N11 109.07(3)
N9 Sm1 N11 70.743(14)
N15 Sm1 N13 70.347(13)
N9 Sm1 N13 109.69(3)
N11 Sm1 N13 69.887(15)
N15 Sm1 N1 82.37(2)
N9 Sm1 N1 141.997(14)
N11 Sm1 N1 145.735(10)
N13 Sm1 N1 84.98(2)
N15 Sm1 N5 145.944(10)
N9 Sm1 N5 83.16(2)
N11 Sm1 N5 81.51(2)
N13 Sm1 N5 141.482(13)
N1 Sm1 N5 107.36(2)
N15 Sm1 N3 142.246(13)
N9 Sm1 N3 145.283(9)
N11 Sm1 N3 84.50(2)
N13 Sm1 N3 82.67(2)
N1 Sm1 N3 69.07(2)
N5 Sm1 N3 69.06(2)
N15 Sm1 N7 84.31(2)
N9 Sm1 N7 80.79(2)
N11 Sm1 N7 141.547(14)
N13 Sm1 N7 146.469(11)
N1 Sm1 N7 69.80(2)
N5 Sm1 N7 69.65(2)
N3 Sm1 N7 107.10(2)
C8 N1 C1 107.777(17)
C8 N1 Sm1 124.531(19)
C1 N1 Sm1 121.118(16)
C8 N2 C9 126.21(3)
C16 N3 C9 109.151(18)
C16 N3 Sm1 121.95(2)
C9 N3 Sm1 122.157(17)
C16 N4 C17 124.41(3)
C24 N5 C17 109.446(17)
C24 N5 Sm1 121.25(2)
C17 N5 Sm1 123.201(16)
C24 N6 C25 125.63(3)
C32 N7 C25 107.250(16)
C32 N7 Sm1 123.317(18)
C25 N7 Sm1 123.019(15)
C32 N8 C1 125.67(3)
C53 N9 C60 109.21(3)
C53 N9 Sm1 123.154(14)
C60 N9 Sm1 123.20(2)
C60 N10 C61 123.443(17)
C61 N11 C68 106.85(3)
C61 N11 Sm1 123.542(15)
C68 N11 Sm1 121.473(19)
C69 N12 C68 123.446(16)
C76 N13 C69 108.08(3)
C76 N13 Sm1 122.194(18)
C69 N13 Sm1 121.106(14)
C77 N14 C76 123.605(16)
C77 N15 C84 109.30(3)
C77 N15 Sm1 123.424(14)
C84 N15 Sm1 122.706(19)
C84 N16 C53 121.513(17)
C3 O1 C33 122.22(3)
C11 O2 C38 125.80(3)
C19 O3 C43 121.92(3)
C27 O4 C48 122.93(3)
N8 C1 N1 126.44(2)
N8 C1 C2 125.08(3)
N1 C1 C2 108.23(2)
C3 C2 C7 118.73(3)
C3 C2 C1 134.67(2)
C7 C2 C1 106.50(3)
C4 C3 C2 119.39(2)
C4 C3 O1 126.01(3)
C2 C3 O1 114.50(3)
C3 C4 C5 121.08(3)
C6 C5 C4 120.99(3)
C5 C6 C7 117.92(2)
C6 C7 C2 121.85(3)
C6 C7 C8 131.43(2)
C2 C7 C8 106.68(3)
N2 C8 N1 125.939(19)
N2 C8 C7 123.38(3)
N1 C8 C7 110.65(3)
N2 C9 N3 126.25(2)
N2 C9 C10 123.18(3)
N3 C9 C10 110.43(2)
C15 C10 C11 115.44(3)
C15 C10 C9 107.74(3)
C11 C10 C9 136.53(2)
O2 C11 C10 114.45(3)
O2 C11 C12 128.32(3)
C10 C11 C12 117.22(2)
C13 C12 C11 122.77(3)
C14 C13 C12 121.29(3)
C13 C14 C15 115.76(3)
C10 C15 C14 126.97(3)
C10 C15 C16 105.71(3)
C14 C15 C16 127.09(2)
N4 C16 N3 129.382(19)
N4 C16 C15 123.99(3)
N3 C16 C15 106.63(3)
N4 C17 N5 125.01(2)
N4 C17 C18 125.69(3)
N5 C17 C18 109.29(2)
C23 C18 C17 108.63(3)
C23 C18 C19 119.33(3)
C17 C18 C19 131.53(2)
O3 C19 C20 125.87(3)
O3 C19 C18 117.90(3)
C20 C19 C18 115.90(2)
C21 C20 C19 123.09(3)
C20 C21 C22 120.15(3)
C23 C22 C21 116.30(2)
C18 C23 C22 124.96(3)
C18 C23 C24 107.65(3)
C22 C23 C24 127.33(2)
N6 C24 N5 131.12(2)
N6 C24 C23 123.84(3)
N5 C24 C23 104.79(2)
N6 C25 N7 124.227(19)
N6 C25 C26 128.46(3)
N7 C25 C26 106.989(19)
C31 C26 C27 122.59(3)
C31 C26 C25 108.67(3)
C27 C26 C25 128.73(2)
O4 C27 C26 120.73(3)
O4 C27 C28 124.13(3)
C26 C27 C28 115.10(2)
C29 C28 C27 120.16(3)
C30 C29 C28 123.16(3)
C29 C30 C31 116.54(3)
C26 C31 C30 122.04(3)
C26 C31 C32 107.11(3)
C30 C31 C32 130.43(2)
N8 C32 N7 127.406(19)
N8 C32 C31 122.63(3)
N7 C32 C31 109.87(2)
O1 C33 C36 105.32(3)
O1 C33 C34 106.89(3)
C36 C33 C34 104.52(4)
C35 C34 C33 105.88(4)
C37 C36 C33 108.12(4)
C41 C38 C39 98.71(5)
C41 C38 O2 104.90(4)
C39 C38 O2 97.41(4)
C40 C39 C38 105.43(6)
C42 C41 C38 106.56(5)
C46 C43 O3 101.92(3)
C46 C43 C44 123.43(3)
O3 C43 C44 111.26(3)
C45 C44 C43 109.98(3)
C47 C46 C43 137.81(3)
O4 C48 C51 110.44(3)
O4 C48 C49 106.95(4)
C51 C48 C49 107.91(4)
C48 C49 C50 107.07(5)
C48 C51 C52 107.76(5)
N9 C53 N16 129.38(3)
N9 C53 C54 108.58(2)
N16 C53 C54 121.962(18)
C59 C54 C55 122.33(3)
C59 C54 C53 106.569(18)
C55 C54 C53 130.84(3)
C54 C55 C56 113.50(3)
C57 C56 C55 124.83(3)
C56 C57 C58 118.61(3)
C57 C58 C59 120.89(3)
C54 C59 C58 119.55(2)
C54 C59 C60 107.56(2)
C58 C59 C60 132.86(3)
N10 C60 N9 128.49(2)
N10 C60 C59 123.596(18)
N9 C60 C59 107.88(3)
N11 C61 N10 126.34(3)
N11 C61 C62 110.35(2)
N10 C61 C62 123.155(19)
C67 C62 C63 120.13(3)
C67 C62 C61 107.096(18)
C63 C62 C61 132.77(3)
C64 C63 C62 117.92(3)
C63 C64 C65 123.00(3)
C66 C65 C64 119.25(3)
C65 C66 C67 116.22(3)
C62 C67 C66 123.40(2)
C62 C67 C68 106.59(2)
C66 C67 C68 130.01(3)
N12 C68 N11 127.94(2)
N12 C68 C67 122.952(18)
N11 C68 C67 109.07(3)
N12 C69 N13 127.47(3)
N12 C69 C70 122.714(17)
N13 C69 C70 109.74(2)
C75 C70 C71 119.62(2)
C75 C70 C69 106.766(15)
C71 C70 C69 133.60(2)
C72 C71 C70 118.27(3)
C71 C72 C73 121.05(2)
C74 C73 C72 121.43(3)
C73 C74 C75 117.42(3)
C74 C75 C70 122.065(19)
C74 C75 C76 132.18(3)
C70 C75 C76 105.75(2)
N14 C76 N13 127.49(2)
N14 C76 C75 122.714(17)
N13 C76 C75 109.57(3)
N14 C77 N15 129.02(3)
N14 C77 C78 122.084(17)
N15 C77 C78 108.89(2)
C79 C78 C83 120.56(2)
C79 C78 C77 133.28(2)
C83 C78 C77 106.156(15)
C80 C79 C78 117.51(3)
C79 C80 C81 122.10(2)
C82 C81 C80 121.24(3)
C81 C82 C83 117.09(3)
C82 C83 C78 121.46(2)
C82 C83 C84 131.40(3)
C78 C83 C84 106.89(2)
N16 C84 N15 128.96(2)
N16 C84 C83 122.509(18)
N15 C84 C83 108.47(3)
Cl1' C85 Cl1 50.02(5)
Cl1' C85 Cl3 56.13(5)
Cl1 C85 Cl3 102.98(3)
Cl1' C85 Cl2 124.52(4)
Cl1 C85 Cl2 101.82(3)
Cl3 C85 Cl2 102.01(3)
Cl1' C85 Cl2' 114.47(5)
Cl1 C85 Cl2' 136.30(3)
Cl3 C85 Cl2' 63.15(3)
Cl2 C85 Cl2' 48.76(2)
C85 Cl1' Cl3 74.61(4)
Cl3 Cl2' C85 51.27(2)
Cl1' Cl3 C85 49.25(3)
Cl1' Cl3 Cl2' 110.51(3)
C85 Cl3 Cl2' 65.59(3)

loop_
_geom_bond_atom_site_label_1
_geom_bond_atom_site_label_2
_geom_bond_distance
Sm1 N15 2.4342(6)
Sm1 N9 2.4390(6)
Sm1 N11 2.4438(6)
Sm1 N13 2.4477(6)
Sm1 N1 2.4589(5)
Sm1 N5 2.4709(5)
Sm1 N3 2.4718(5)
Sm1 N7 2.4746(5)
N1 C8 1.3520(5)
N1 C1 1.4232(5)
N2 C8 1.3129(5)
N2 C9 1.3231(4)
N3 C16 1.3439(5)
N3 C9 1.3955(5)
N4 C16 1.3064(5)
N4 C17 1.3379(4)
N5 C24 1.3692(5)
N5 C17 1.3917(5)
N6 C24 1.2826(5)
N6 C25 1.3192(4)
N7 C32 1.3461(5)
N7 C25 1.4378(5)
N8 C32 1.3128(5)
N8 C1 1.3277(4)
N9 C53 1.3524(4)
N9 C60 1.3756(4)
N10 C60 1.3406(5)
N10 C61 1.3697(5)
N11 C61 1.3536(4)
N11 C68 1.3710(4)
N12 C69 1.3167(4)
N12 C68 1.3474(5)
N13 C76 1.3504(4)
N13 C69 1.3830(4)
N14 C77 1.3151(4)
N14 C76 1.3317(5)
N15 C77 1.3620(4)
N15 C84 1.3796(4)
N16 C84 1.3354(5)
N16 C53 1.3549(5)
O1 C3 1.4284(4)
O1 C33 1.4516(5)
O2 C11 1.3452(4)
O2 C38 1.5807(6)
O3 C19 1.3675(4)
O3 C43 1.4186(5)
O4 C27 1.3540(4)
O4 C48 1.4079(5)
C1 C2 1.4696(5)
C2 C3 1.3994(5)
C2 C7 1.4055(4)
C3 C4 1.3571(6)
C4 C5 1.4121(5)
C5 C6 1.3622(5)
C6 C7 1.3933(5)
C7 C8 1.4610(5)
C9 C10 1.4292(5)
C10 C15 1.3669(4)
C10 C11 1.4177(5)
C11 C12 1.4247(6)
C12 C13 1.3555(5)
C13 C14 1.3392(5)
C14 C15 1.4004(6)
C15 C16 1.5611(5)
C17 C18 1.4095(5)
C18 C23 1.3354(5)
C18 C19 1.4341(5)
C19 C20 1.3811(5)
C20 C21 1.3808(5)
C21 C22 1.3850(6)
C22 C23 1.3815(5)
C23 C24 1.5296(5)
C25 C26 1.4482(5)
C26 C31 1.3469(4)
C26 C27 1.4039(5)
C27 C28 1.4289(6)
C28 C29 1.3986(5)
C29 C30 1.3392(6)
C30 C31 1.4158(6)
C31 C32 1.4646(5)
C33 C36 1.5043(7)
C33 C34 1.5229(8)
C34 C35 1.4999(8)
C36 C37 1.4847(8)
C38 C41 1.5423(7)
C38 C39 1.5770(9)
C39 C40 1.4719(12)
C41 C42 1.4858(9)
C43 C46 1.4177(5)
C43 C44 1.5111(7)
C44 C45 1.4983(7)
C46 C47 1.1987(11)
C48 C51 1.5018(8)
C48 C49 1.5036(7)
C49 C50 1.5172(11)
C51 C52 1.5058(10)
C53 C54 1.4853(5)
C54 C59 1.3556(5)
C54 C55 1.3842(4)
C55 C56 1.4474(5)
C56 C57 1.2932(6)
C57 C58 1.3668(5)
C58 C59 1.3747(5)
C59 C60 1.4727(5)
C61 C62 1.4463(5)
C62 C67 1.3436(5)
C62 C63 1.4119(5)
C63 C64 1.3225(5)
C64 C65 1.4181(6)
C65 C66 1.3953(5)
C66 C67 1.3976(5)
C67 C68 1.4669(5)
C69 C70 1.4365(5)
C70 C75 1.3971(5)
C70 C71 1.4061(4)
C71 C72 1.3602(5)
C72 C73 1.4226(6)
C73 C74 1.3558(4)
C74 C75 1.3926(5)
C75 C76 1.4733(5)
C77 C78 1.4780(5)
C78 C79 1.3786(4)
C78 C83 1.3987(5)
C79 C80 1.3772(5)
C80 C81 1.3836(6)
C81 C82 1.3729(5)
C82 C83 1.3943(5)
C83 C84 1.4657(5)
C85 Cl1' 1.3341(6)
C85 Cl1 1.6768(6)
C85 Cl3 1.6979(7)
C85 Cl2 1.7199(6)
C85 Cl2' 1.9820(8)
Cl1' Cl3 1.4622(11)
Cl2' Cl3 1.9419(9)
